data_7111474
loop_
_publ_author_name
'Do, Loi'
'Halper, Sara R.'
'Cohen, Seth M.'

_publ_section_title
;
 Helical coordination polymers and cyclic dimers formed from heteroleptic
 thioether-dipyrrinato copper(ii) complexes
;
_journal_issue 23
_journal_name_full 'Chemical Communications'
_journal_page_first 2662
_journal_page_last 2663
_journal_paper_doi 10.1039/b411991f
_journal_year 2004
_chemical_formula_sum 'C32 H26 Cu N4 S2'
_chemical_formula_weight 594.23
_chemical_name_systematic
;
?
;
_space_group_IT_number 61
_symmetry_cell_setting orthorhombic
_symmetry_space_group_name_Hall '-P 2ac 2ab'
_symmetry_space_group_name_H-M 'P b c a'
_atom_sites_solution_hydrogens geom
_atom_sites_solution_primary direct
_atom_sites_solution_secondary difmap
_audit_creation_method SHELXL-97
_cell_angle_alpha 90.00
_cell_angle_beta 90.00
_cell_angle_gamma 90.00
_cell_formula_units_Z 8
_cell_length_a 18.082(2)
_cell_length_b 8.9956(11)
_cell_length_c 32.899(4)
_cell_measurement_reflns_used 9135
_cell_measurement_temperature 100(2)
_cell_measurement_theta_max 27.51
_cell_measurement_theta_min 2.48
_cell_volume 5351.3(11)
_computing_cell_refinement 'Bruker SMART'
_computing_data_collection 'Bruker SMART'
_computing_data_reduction 'Bruker SAINT'
_computing_molecular_graphics 'Bruker SHELXTL'
_computing_publication_material 'Bruker SHELXTL'
_computing_structure_refinement 'SHELXL-97 (Sheldrick, 1997)'
_computing_structure_solution 'SHELXS-97 (Sheldrick, 1990)'
_diffrn_ambient_temperature 100(2)
_diffrn_measured_fraction_theta_full 0.973
_diffrn_measured_fraction_theta_max 0.973
_diffrn_measurement_device_type 'CCD area detector'
_diffrn_measurement_method 'phi and omega scans'
_diffrn_radiation_monochromator graphite
_diffrn_radiation_source 'fine-focus sealed tube'
_diffrn_radiation_type MoK\a
_diffrn_radiation_wavelength 0.71073
_diffrn_reflns_av_R_equivalents 0.0298
_diffrn_reflns_av_sigmaI/netI 0.0237
_diffrn_reflns_limit_h_max 23
_diffrn_reflns_limit_h_min -11
_diffrn_reflns_limit_k_max 10
_diffrn_reflns_limit_k_min -11
_diffrn_reflns_limit_l_max 41
_diffrn_reflns_limit_l_min -41
_diffrn_reflns_number 31345
_diffrn_reflns_theta_full 27.57
_diffrn_reflns_theta_max 27.57
_diffrn_reflns_theta_min 1.24
_exptl_absorpt_coefficient_mu 1.003
_exptl_absorpt_correction_T_max 1.000000
_exptl_absorpt_correction_T_min 0.816964
_exptl_absorpt_correction_type multi-scan
_exptl_absorpt_process_details SADABS
_exptl_crystal_colour green
_exptl_crystal_density_diffrn 1.475
_exptl_crystal_density_meas 0
_exptl_crystal_density_method 'not measured'
_exptl_crystal_description block
_exptl_crystal_F_000 2456
_exptl_crystal_size_max 0.60
_exptl_crystal_size_mid 0.40
_exptl_crystal_size_min 0.13
_refine_diff_density_max 0.510
_refine_diff_density_min -0.259
_refine_diff_density_rms 0.078
_refine_ls_extinction_method none
_refine_ls_goodness_of_fit_ref 1.123
_refine_ls_hydrogen_treatment mixed
_refine_ls_matrix_type full
_refine_ls_number_parameters 354
_refine_ls_number_reflns 6028
_refine_ls_number_restraints 0
_refine_ls_restrained_S_all 1.123
_refine_ls_R_factor_all 0.0421
_refine_ls_R_factor_gt 0.0371
_refine_ls_shift/su_max 0.002
_refine_ls_shift/su_mean 0.000
_refine_ls_structure_factor_coef Fsqd
_refine_ls_weighting_details 'calc w=1/[\s^2^(Fo^2^)+(0.0415P)^2^+4.5253P] where P=(Fo^2^+2Fc^2^)/3'
_refine_ls_weighting_scheme calc
_refine_ls_wR_factor_gt 0.0878
_refine_ls_wR_factor_ref 0.0902
_reflns_number_gt 5444
_reflns_number_total 6028
_reflns_threshold_expression >2sigma(I)
_cod_data_source_file b411991fsup1.cif
_cod_data_source_block '[Cu(4-mtdpm)2]'
_cod_depositor_comments
;
The following automatic conversions were performed:

'_symmetry_cell_setting' value 'Orthorhombic' changed to
'orthorhombic' according to
/home/saulius/struct/CIF-dictionaries/cif_core.dic dictionary named
'cif_core.dic' version 2.4.2 from 2011-04-26.

Automatic conversion script
Id: cif_fix_values 1891 2012-01-12 08:04:46Z andrius 
;
_cod_original_cell_volume 5351.4(11)
_cod_original_sg_symbol_H-M Pbca
_cod_database_code 7111474

loop_
_symmetry_equiv_pos_as_xyz
'x, y, z'
'-x+1/2, -y, z+1/2'
'-x, y+1/2, -z+1/2'
'x+1/2, -y+1/2, -z'
'-x, -y, -z'
'x-1/2, y, -z-1/2'
'x, -y-1/2, z-1/2'
'-x-1/2, y-1/2, z'

loop_
_atom_site_label
_atom_site_type_symbol
_atom_site_fract_x
_atom_site_fract_y
_atom_site_fract_z
_atom_site_U_iso_or_equiv
_atom_site_adp_type
_atom_site_occupancy
_atom_site_symmetry_multiplicity
_atom_site_calc_flag
_atom_site_refinement_flags
C1 C 0.74861(11) 0.8888(2) 0.22093(6) 0.0171(4) Uani 1 1 d .
H1 H 0.7735 0.8494 0.1979 0.021 Uiso 1 1 calc R
C2 C 0.78013(11) 0.8996(2) 0.25985(6) 0.0185(4) Uani 1 1 d .
H2 H 0.8283 0.8691 0.2677 0.022 Uiso 1 1 calc R
C3 C 0.72702(11) 0.9632(2) 0.28424(6) 0.0171(4) Uani 1 1 d .
H3 H 0.7319 0.9864 0.3123 0.021 Uiso 1 1 calc R
C4 C 0.66346(11) 0.9879(2) 0.25972(6) 0.0146(4) Uani 1 1 d .
C5 C 0.59516(11) 1.0487(2) 0.27188(6) 0.0144(4) Uani 1 1 d .
C6 C 0.53626(11) 1.0799(2) 0.24546(6) 0.0156(4) Uani 1 1 d .
C7 C 0.46312(11) 1.1239(2) 0.25624(6) 0.0189(4) Uani 1 1 d .
H7 H 0.4451 1.1411 0.2829 0.023 Uiso 1 1 calc R
C8 C 0.42354(11) 1.1367(2) 0.22067(6) 0.0193(4) Uani 1 1 d .
H8 H 0.3731 1.1646 0.2180 0.023 Uiso 1 1 calc R
C9 C 0.47305(11) 1.1001(2) 0.18904(6) 0.0176(4) Uani 1 1 d .
H9 H 0.4603 1.0997 0.1610 0.021 Uiso 1 1 calc R
C10 C 0.58313(11) 1.0767(2) 0.31595(6) 0.0154(4) Uani 1 1 d .
C11 C 0.59433(11) 0.9625(2) 0.34403(6) 0.0168(4) Uani 1 1 d .
H11 H 0.6103 0.8678 0.3347 0.020 Uiso 1 1 calc R
C12 C 0.58249(12) 0.9849(2) 0.38533(6) 0.0177(4) Uani 1 1 d .
H12 H 0.5897 0.9054 0.4039 0.021 Uiso 1 1 calc R
C13 C 0.56008(11) 1.1233(2) 0.39946(6) 0.0170(4) Uani 1 1 d .
C14 C 0.54750(11) 1.2386(2) 0.37154(6) 0.0192(4) Uani 1 1 d .
H14 H 0.5311 1.3329 0.3809 0.023 Uiso 1 1 calc R
C15 C 0.55890(11) 1.2153(2) 0.33044(6) 0.0180(4) Uani 1 1 d .
H15 H 0.5502 1.2940 0.3118 0.022 Uiso 1 1 calc R
C16 C 0.58436(13) 1.0004(2) 0.47621(6) 0.0221(4) Uani 1 1 d .
H16A H 0.5530 0.9149 0.4695 0.033 Uiso 1 1 calc R
H16B H 0.5846 1.0156 0.5057 0.033 Uiso 1 1 calc R
H16C H 0.6349 0.9817 0.4668 0.033 Uiso 1 1 calc R
C17 C 0.67668(11) 0.6740(2) 0.15388(6) 0.0173(4) Uani 1 1 d .
H17 H 0.6788 0.6500 0.1820 0.021 Uiso 1 1 calc R
C18 C 0.69372(12) 0.5732(2) 0.12245(6) 0.0194(4) Uani 1 1 d .
H18 H 0.7092 0.4729 0.1253 0.023 Uiso 1 1 calc R
C19 C 0.68328(11) 0.6502(2) 0.08667(6) 0.0182(4) Uani 1 1 d .
H19 H 0.6901 0.6124 0.0600 0.022 Uiso 1 1 calc R
C20 C 0.66039(10) 0.7969(2) 0.09711(6) 0.0153(4) Uani 1 1 d .
C21 C 0.64208(10) 0.9131(2) 0.07045(6) 0.0147(4) Uani 1 1 d .
C22 C 0.61564(10) 1.0540(2) 0.08236(6) 0.0154(4) Uani 1 1 d .
C23 C 0.60445(11) 1.1814(2) 0.05733(6) 0.0161(4) Uani 1 1 d .
H23 H 0.6107 1.1864 0.0287 0.019 Uiso 1 1 calc R
C24 C 0.58285(11) 1.2961(2) 0.08245(6) 0.0189(4) Uani 1 1 d .
H24 H 0.5712 1.3950 0.0746 0.023 Uiso 1 1 calc R
C25 C 0.58156(11) 1.2373(2) 0.12209(6) 0.0181(4) Uani 1 1 d .
H25 H 0.5688 1.2928 0.1456 0.022 Uiso 1 1 calc R
C26 C 0.65163(11) 0.8889(2) 0.02605(6) 0.0146(4) Uani 1 1 d .
C27 C 0.71961(11) 0.8503(2) 0.00892(6) 0.0189(4) Uani 1 1 d .
H27 H 0.7607 0.8309 0.0261 0.023 Uiso 1 1 calc R
C28 C 0.72797(11) 0.8400(2) -0.03313(6) 0.0191(4) Uani 1 1 d .
H28 H 0.7745 0.8129 -0.0444 0.023 Uiso 1 1 calc R
C29 C 0.66846(11) 0.8693(2) -0.05867(6) 0.0164(4) Uani 1 1 d .
C30 C 0.59958(11) 0.9017(2) -0.04174(6) 0.0172(4) Uani 1 1 d .
H30 H 0.5581 0.9172 -0.0589 0.021 Uiso 1 1 calc R
C31 C 0.59158(11) 0.9112(2) -0.00013(6) 0.0164(4) Uani 1 1 d .
H31 H 0.5444 0.9333 0.0110 0.020 Uiso 1 1 calc R
C32 C 0.75409(12) 0.7635(3) -0.12310(6) 0.0260(5) Uani 1 1 d .
H32A H 0.7982 0.8134 -0.1125 0.039 Uiso 1 1 calc R
H32B H 0.7589 0.7508 -0.1526 0.039 Uiso 1 1 calc R
H32C H 0.7490 0.6659 -0.1102 0.039 Uiso 1 1 calc R
Cu1 Cu 0.619909(13) 0.97616(3) 0.171510(7) 0.01361(8) Uani 1 1 d .
N1 N 0.67919(9) 0.94086(18) 0.22025(5) 0.0147(3) Uani 1 1 d .
N2 N 0.54032(9) 1.06593(18) 0.20346(5) 0.0148(3) Uani 1 1 d .
N3 N 0.65711(9) 0.80779(18) 0.13939(5) 0.0152(3) Uani 1 1 d .
N4 N 0.60071(9) 1.09275(18) 0.12250(5) 0.0160(3) Uani 1 1 d .
S1 S 0.54848(3) 1.16444(6) 0.451519(15) 0.02262(12) Uani 1 1 d .
S2 S 0.67394(3) 0.87384(6) -0.112258(15) 0.02010(12) Uani 1 1 d .

loop_
_atom_site_aniso_label
_atom_site_aniso_U_11
_atom_site_aniso_U_22
_atom_site_aniso_U_33
_atom_site_aniso_U_23
_atom_site_aniso_U_13
_atom_site_aniso_U_12
C1 0.0173(9) 0.0170(9) 0.0170(9) -0.0001(7) 0.0018(8) 0.0022(8)
C2 0.0167(9) 0.0178(10) 0.0211(10) 0.0014(8) -0.0041(8) 0.0009(8)
C3 0.0195(10) 0.0155(9) 0.0164(9) 0.0008(7) -0.0035(8) -0.0002(7)
C4 0.0183(10) 0.0117(9) 0.0137(9) 0.0017(7) 0.0003(7) -0.0017(7)
C5 0.0180(9) 0.0104(9) 0.0150(9) 0.0010(7) 0.0013(7) -0.0017(7)
C6 0.0187(10) 0.0143(9) 0.0137(9) 0.0020(7) 0.0025(7) 0.0002(7)
C7 0.0186(10) 0.0213(10) 0.0169(9) 0.0025(8) 0.0042(8) 0.0005(8)
C8 0.0148(9) 0.0185(10) 0.0247(10) 0.0041(8) 0.0007(8) 0.0012(7)
C9 0.0197(10) 0.0150(9) 0.0181(9) 0.0034(7) -0.0031(8) -0.0005(8)
C10 0.0166(9) 0.0170(9) 0.0127(9) -0.0006(7) 0.0000(7) -0.0011(7)
C11 0.0214(10) 0.0137(9) 0.0154(9) -0.0019(7) 0.0005(8) -0.0006(8)
C12 0.0221(10) 0.0170(10) 0.0139(9) 0.0013(7) 0.0021(8) -0.0009(8)
C13 0.0177(10) 0.0199(10) 0.0135(9) -0.0014(7) 0.0032(7) -0.0011(8)
C14 0.0215(10) 0.0159(9) 0.0202(10) -0.0026(8) 0.0030(8) 0.0038(8)
C15 0.0208(10) 0.0151(9) 0.0182(9) 0.0019(7) 0.0002(8) 0.0024(8)
C16 0.0298(12) 0.0219(11) 0.0145(9) 0.0003(8) 0.0009(8) 0.0015(9)
C17 0.0169(9) 0.0181(10) 0.0169(9) 0.0032(8) -0.0011(7) 0.0002(8)
C18 0.0221(10) 0.0161(9) 0.0200(10) 0.0004(8) -0.0015(8) 0.0027(8)
C19 0.0195(10) 0.0185(10) 0.0165(9) -0.0022(8) -0.0008(8) 0.0031(8)
C20 0.0141(9) 0.0172(9) 0.0145(9) -0.0002(7) -0.0007(7) 0.0001(7)
C21 0.0109(8) 0.0196(9) 0.0136(9) 0.0000(7) -0.0009(7) 0.0001(7)
C22 0.0137(9) 0.0189(10) 0.0135(9) 0.0021(7) -0.0002(7) -0.0010(7)
C23 0.0158(9) 0.0184(10) 0.0141(9) 0.0030(7) -0.0011(7) -0.0026(7)
C24 0.0216(10) 0.0156(9) 0.0196(10) 0.0033(8) -0.0011(8) -0.0010(8)
C25 0.0217(10) 0.0168(10) 0.0158(9) -0.0006(7) 0.0012(8) 0.0013(8)
C26 0.0153(9) 0.0146(9) 0.0140(9) 0.0008(7) 0.0000(7) 0.0005(7)
C27 0.0155(9) 0.0248(11) 0.0164(9) -0.0004(8) -0.0025(7) 0.0024(8)
C28 0.0154(9) 0.0244(11) 0.0174(9) -0.0023(8) 0.0023(8) 0.0003(8)
C29 0.0219(10) 0.0148(9) 0.0127(8) -0.0004(7) 0.0001(7) -0.0030(7)
C30 0.0174(9) 0.0190(10) 0.0151(9) -0.0004(7) -0.0033(7) 0.0000(8)
C31 0.0162(9) 0.0158(9) 0.0172(9) 0.0009(7) 0.0007(7) 0.0023(8)
C32 0.0252(11) 0.0327(12) 0.0202(10) -0.0063(9) 0.0049(9) 0.0010(9)
Cu1 0.01587(13) 0.01471(13) 0.01026(12) 0.00082(8) -0.00010(9) 0.00246(9)
N1 0.0155(8) 0.0160(8) 0.0127(7) 0.0015(6) 0.0004(6) 0.0011(6)
N2 0.0159(8) 0.0163(8) 0.0120(7) 0.0009(6) -0.0005(6) 0.0019(6)
N3 0.0166(8) 0.0154(8) 0.0135(7) 0.0008(6) -0.0001(6) 0.0005(6)
N4 0.0190(8) 0.0152(8) 0.0137(8) 0.0009(6) 0.0003(6) 0.0008(6)
S1 0.0336(3) 0.0207(3) 0.0135(2) -0.00234(19) 0.0053(2) 0.0040(2)
S2 0.0261(3) 0.0212(3) 0.0130(2) -0.00050(18) 0.00062(19) -0.0003(2)

loop_
_atom_type_symbol
_atom_type_description
_atom_type_scat_dispersion_real
_atom_type_scat_dispersion_imag
_atom_type_scat_source
C C 0.0033 0.0016 'International Tables Vol C Tables 4.2.6.8 and 6.1.1.4'
H H 0.0000 0.0000 'International Tables Vol C Tables 4.2.6.8 and 6.1.1.4'
N N 0.0061 0.0033 'International Tables Vol C Tables 4.2.6.8 and 6.1.1.4'
S S 0.1246 0.1234 'International Tables Vol C Tables 4.2.6.8 and 6.1.1.4'
Cu Cu 0.3201 1.2651 'International Tables Vol C Tables 4.2.6.8 and 6.1.1.4'

loop_
_geom_angle_atom_site_label_1
_geom_angle_atom_site_label_2
_geom_angle_atom_site_label_3
_geom_angle
N1 C1 C2 111.78(17)
C3 C2 C1 106.09(17)
C2 C3 C4 107.33(17)
N1 C4 C5 124.11(17)
N1 C4 C3 108.43(17)
C5 C4 C3 127.45(18)
C6 C5 C4 124.56(18)
C6 C5 C10 117.31(17)
C4 C5 C10 118.09(17)
N2 C6 C5 123.92(18)
N2 C6 C7 108.75(16)
C5 C6 C7 127.28(18)
C8 C7 C6 107.12(17)
C7 C8 C9 106.10(18)
N2 C9 C8 111.58(17)
C11 C10 C15 118.26(18)
C11 C10 C5 119.91(18)
C15 C10 C5 121.82(17)
C12 C11 C10 121.18(19)
C13 C12 C11 120.10(18)
C12 C13 C14 119.37(18)
C12 C13 S1 123.17(15)
C14 C13 S1 117.44(15)
C15 C14 C13 120.21(18)
C14 C15 C10 120.85(18)
N3 C17 C18 111.96(17)
C19 C18 C17 105.88(18)
C18 C19 C20 107.40(17)
N3 C20 C21 124.11(18)
N3 C20 C19 108.51(16)
C21 C20 C19 127.37(18)
C20 C21 C22 125.11(17)
C20 C21 C26 118.54(17)
C22 C21 C26 116.34(17)
N4 C22 C21 123.67(17)
N4 C22 C23 108.59(17)
C21 C22 C23 127.61(18)
C24 C23 C22 107.20(17)
C23 C24 C25 106.20(18)
N4 C25 C24 111.62(17)
C27 C26 C31 118.03(18)
C27 C26 C21 122.35(17)
C31 C26 C21 119.57(17)
C28 C27 C26 120.82(18)
C29 C28 C27 120.19(19)
C28 C29 C30 119.28(18)
C28 C29 S2 124.34(16)
C30 C29 S2 116.35(15)
C31 C30 C29 120.19(18)
C30 C31 C26 121.36(19)
N4 Cu1 N1 149.46(7)
N4 Cu1 N2 95.22(7)
N1 Cu1 N2 91.70(7)
N4 Cu1 N3 91.77(7)
N1 Cu1 N3 97.36(7)
N2 Cu1 N3 149.16(7)
C1 N1 C4 106.35(16)
C1 N1 Cu1 125.74(13)
C4 N1 Cu1 127.05(13)
C9 N2 C6 106.45(16)
C9 N2 Cu1 124.86(13)
C6 N2 Cu1 127.62(13)
C17 N3 C20 106.25(16)
C17 N3 Cu1 126.20(13)
C20 N3 Cu1 127.18(13)
C25 N4 C22 106.39(16)
C25 N4 Cu1 124.94(13)
C22 N4 Cu1 127.85(13)
C13 S1 C16 102.87(10)
C29 S2 C32 103.36(10)

loop_
_geom_bond_atom_site_label_1
_geom_bond_atom_site_label_2
_geom_bond_distance
C1 N1 1.340(3)
C1 C2 1.405(3)
C2 C3 1.376(3)
C3 C4 1.422(3)
C4 N1 1.395(2)
C4 C5 1.409(3)
C5 C6 1.403(3)
C5 C10 1.488(3)
C6 N2 1.389(2)
C6 C7 1.425(3)
C7 C8 1.376(3)
C8 C9 1.412(3)
C9 N2 1.341(2)
C10 C11 1.397(3)
C10 C15 1.405(3)
C11 C12 1.390(3)
C12 C13 1.390(3)
C13 C14 1.404(3)
C13 S1 1.7649(19)
C14 C15 1.384(3)
C16 S1 1.805(2)
C17 N3 1.342(2)
C17 C18 1.409(3)
C18 C19 1.379(3)
C19 C20 1.425(3)
C20 N3 1.396(2)
C20 C21 1.404(3)
C21 C22 1.410(3)
C21 C26 1.487(2)
C22 N4 1.393(2)
C22 C23 1.426(3)
C23 C24 1.378(3)
C24 C25 1.407(3)
C25 N4 1.346(3)
C26 C27 1.396(3)
C26 C31 1.400(3)
C27 C28 1.395(3)
C28 C29 1.391(3)
C29 C30 1.395(3)
C29 S2 1.766(2)
C30 C31 1.379(3)
C32 S2 1.793(2)
Cu1 N4 1.9544(16)
Cu1 N1 1.9549(16)
Cu1 N2 1.9566(16)
Cu1 N3 1.9654(16)
